data_4333410
loop_
_publ_author_name
'Feller, Moran'
'Ben-Ari, Eyal'
'Gupta, Tarkeshwar'
'Shimon, Linda J. W.'
'Leitus, Gregory'
'Diskin-Posner, Yael'
'Weiner, Lev'
'Milstein, David'

_publ_section_title
;
 Mononuclear Rh(II) PNP-type complexes. Structure and reactivity.
;
_journal_issue 25
_journal_name_full 'Inorganic chemistry'
_journal_page_first 10479
_journal_page_last 10490
_journal_paper_doi 10.1021/ic701044b
_journal_volume 46
_journal_year 2007
_chemical_formula_sum 'C26 H49 B2 F8 N O P2 Rh'
_chemical_formula_weight 730.13
_chemical_name_systematic
; 
 ? 
;
_space_group_IT_number 15
_symmetry_cell_setting monoclinic
_symmetry_space_group_name_Hall '-C 2yc'
_symmetry_space_group_name_H-M 'C 1 2/c 1'
_atom_sites_solution_hydrogens geom
_atom_sites_solution_primary direct
_atom_sites_solution_secondary difmap
_audit_creation_method SHELXL-97
_cell_angle_alpha 90.00
_cell_angle_beta 125.59(3)
_cell_angle_gamma 90.00
_cell_formula_units_Z 8
_cell_length_a 29.248(6)
_cell_length_b 14.051(3)
_cell_length_c 19.768(4)
_cell_measurement_reflns_used 8035
_cell_measurement_temperature 120(2)
_cell_measurement_theta_max 27.48
_cell_measurement_theta_min 1.0
_cell_volume 6606(3)
_computing_cell_refinement HKL
_computing_data_collection 'Collect package (Bruker Nonius)'
_computing_data_reduction HKL
_computing_molecular_graphics 'Bruker SHELXTL'
_computing_publication_material 'Bruker SHELXTL'
_computing_structure_refinement 'SHELXL-97 (Sheldrick, 1997)'
_computing_structure_solution 'SHELXS-97 (Sheldrick, 1990)'
_diffrn_ambient_temperature 120(2)
_diffrn_measured_fraction_theta_full 0.992
_diffrn_measured_fraction_theta_max 0.992
_diffrn_measurement_device_type 'Nonius KappaCCD'
_diffrn_measurement_method 'phi and omega scans'
_diffrn_radiation_monochromator graphite
_diffrn_radiation_source 'fine-focus sealed tube'
_diffrn_radiation_type MoK\a
_diffrn_radiation_wavelength 0.71073
_diffrn_reflns_av_R_equivalents 0.0430
_diffrn_reflns_av_sigmaI/netI 0.0462
_diffrn_reflns_limit_h_max 31
_diffrn_reflns_limit_h_min -39
_diffrn_reflns_limit_k_max 18
_diffrn_reflns_limit_k_min 0
_diffrn_reflns_limit_l_max 26
_diffrn_reflns_limit_l_min 0
_diffrn_reflns_number 8332
_diffrn_reflns_theta_full 28.54
_diffrn_reflns_theta_max 28.54
_diffrn_reflns_theta_min 2.84
_exptl_absorpt_coefficient_mu 0.680
_exptl_absorpt_correction_T_max 0.8220
_exptl_absorpt_correction_T_min 0.5495
_exptl_absorpt_correction_type empirical
_exptl_crystal_colour orange
_exptl_crystal_density_diffrn 1.468
_exptl_crystal_density_method 'not measured'
_exptl_crystal_description prism
_exptl_crystal_F_000 3016
_exptl_crystal_size_max 0.60
_exptl_crystal_size_mid 0.50
_exptl_crystal_size_min 0.30
_refine_diff_density_max 1.531
_refine_diff_density_min -1.039
_refine_diff_density_rms 0.114
_refine_ls_extinction_method none
_refine_ls_goodness_of_fit_ref 0.986
_refine_ls_hydrogen_treatment riding
_refine_ls_matrix_type full
_refine_ls_number_parameters 399
_refine_ls_number_reflns 8332
_refine_ls_number_restraints 0
_refine_ls_restrained_S_all 0.986
_refine_ls_R_factor_all 0.0706
_refine_ls_R_factor_gt 0.0462
_refine_ls_shift/su_max 0.000
_refine_ls_shift/su_mean 0.000
_refine_ls_structure_factor_coef Fsqd
_refine_ls_weighting_details 'calc w=1/[\s^2^(Fo^2^)+(0.0788P)^2^+14.0034P] where P=(Fo^2^+2Fc^2^)/3'
_refine_ls_weighting_scheme calc
_refine_ls_wR_factor_gt 0.1189
_refine_ls_wR_factor_ref 0.1280
_reflns_number_gt 6214
_reflns_number_total 8332
_reflns_threshold_expression >2sigma(I)
_cod_data_source_file ic701044bsup3.cif
_cod_data_source_block m621a
_cod_depositor_comments
;
The following automatic conversions were performed:

'_symmetry_cell_setting' value 'Monoclinic' changed to 'monoclinic'
according to /home/saulius/struct/CIF-dictionaries/cif_core.dic
dictionary named 'cif_core.dic' version 2.4.2 from 2011-04-26.

Automatic conversion script
Id: cif_fix_values 1891 2012-01-12 08:04:46Z andrius 

 Adding full bibliography for 4333408--4333413.cif.
;
_cod_original_cell_volume 6607(2)
_cod_original_sg_symbol_H-M C2/c
_cod_database_code 4333410

loop_
_symmetry_equiv_pos_as_xyz
'x, y, z'
'-x, y, -z+1/2'
'x+1/2, y+1/2, z'
'-x+1/2, y+1/2, -z+1/2'
'-x, -y, -z'
'x, -y, z-1/2'
'-x+1/2, -y+1/2, -z'
'x+1/2, -y+1/2, z-1/2'

loop_
_atom_site_label
_atom_site_type_symbol
_atom_site_fract_x
_atom_site_fract_y
_atom_site_fract_z
_atom_site_U_iso_or_equiv
_atom_site_adp_type
_atom_site_occupancy
_atom_site_symmetry_multiplicity
_atom_site_calc_flag
_atom_site_refinement_flags
Rh1 Rh 0.128020(9) 0.293266(16) 0.125198(14) 0.01548(8) Uani 1 1 d .
P1 P 0.13940(3) 0.33865(6) 0.24929(5) 0.01656(16) Uani 1 1 d .
P2 P 0.10045(3) 0.20913(6) 0.00414(5) 0.01794(16) Uani 1 1 d .
O1 O 0.11763(9) 0.43037(15) 0.07750(13) 0.0210(5) Uani 1 1 d .
N1 N 0.12896(10) 0.15909(17) 0.16635(15) 0.0163(5) Uani 1 1 d .
C1 C 0.10814(13) 0.2304(2) 0.2586(2) 0.0213(6) Uani 1 1 d .
H1A H 0.1223 0.2210 0.3174 0.026 Uiso 1 1 calc R
H1B H 0.0668 0.2374 0.2251 0.026 Uiso 1 1 calc R
C2 C 0.12293(12) 0.1456(2) 0.22888(19) 0.0203(6) Uani 1 1 d .
C3 C 0.12921(13) 0.0561(2) 0.2627(2) 0.0238(7) Uani 1 1 d .
H3 H 0.1268 0.0482 0.3083 0.029 Uiso 1 1 calc R
C4 C 0.13900(13) -0.0213(2) 0.2301(2) 0.0246(7) Uani 1 1 d .
H4 H 0.1441 -0.0828 0.2536 0.029 Uiso 1 1 calc R
C5 C 0.14123(13) -0.0085(2) 0.1631(2) 0.0217(6) Uani 1 1 d .
H5 H 0.1465 -0.0616 0.1385 0.026 Uiso 1 1 calc R
C6 C 0.13570(12) 0.0831(2) 0.13124(18) 0.0195(6) Uani 1 1 d .
C7 C 0.13667(13) 0.0979(2) 0.05702(19) 0.0214(6) Uani 1 1 d .
H7A H 0.1179 0.0437 0.0181 0.026 Uiso 1 1 calc R
H7B H 0.1761 0.1006 0.0750 0.026 Uiso 1 1 calc R
C8 C 0.09087(12) 0.4355(2) 0.2354(2) 0.0217(6) Uani 1 1 d .
C9 C 0.11715(14) 0.5328(2) 0.2423(2) 0.0259(7) Uani 1 1 d .
H9A H 0.0895 0.5831 0.2272 0.039 Uiso 1 1 calc R
H9B H 0.1285 0.5348 0.2044 0.039 Uiso 1 1 calc R
H9C H 0.1502 0.5426 0.2995 0.039 Uiso 1 1 calc R
C10 C 0.07635(14) 0.4299(3) 0.2988(2) 0.0284(7) Uani 1 1 d .
H10A H 0.1107 0.4378 0.3551 0.043 Uiso 1 1 calc R
H10B H 0.0595 0.3679 0.2942 0.043 Uiso 1 1 calc R
H10C H 0.0497 0.4806 0.2872 0.043 Uiso 1 1 calc R
C11 C 0.03630(13) 0.4244(3) 0.1471(2) 0.0279(7) Uani 1 1 d .
H11A H 0.0098 0.4748 0.1368 0.042 Uiso 1 1 calc R
H11B H 0.0194 0.3621 0.1420 0.042 Uiso 1 1 calc R
H11C H 0.0450 0.4291 0.1062 0.042 Uiso 1 1 calc R
C12 C 0.21165(12) 0.3475(2) 0.34905(18) 0.0193(6) Uani 1 1 d .
C13 C 0.23781(13) 0.2469(2) 0.3671(2) 0.0254(7) Uani 1 1 d .
H13A H 0.2780 0.2504 0.4122 0.038 Uiso 1 1 calc R
H13B H 0.2328 0.2217 0.3169 0.038 Uiso 1 1 calc R
H13C H 0.2192 0.2047 0.3836 0.038 Uiso 1 1 calc R
C14 C 0.24699(13) 0.4160(3) 0.3363(2) 0.0269(7) Uani 1 1 d .
H14A H 0.2850 0.4205 0.3878 0.040 Uiso 1 1 calc R
H14B H 0.2295 0.4792 0.3212 0.040 Uiso 1 1 calc R
H14C H 0.2490 0.3921 0.2915 0.040 Uiso 1 1 calc R
C15 C 0.21299(14) 0.3796(3) 0.4245(2) 0.0284(7) Uani 1 1 d .
H15A H 0.1874 0.3398 0.4291 0.043 Uiso 1 1 calc R
H15B H 0.2012 0.4463 0.4174 0.043 Uiso 1 1 calc R
H15C H 0.2513 0.3731 0.4752 0.043 Uiso 1 1 calc R
C16 C 0.02299(14) 0.1845(3) -0.0592(2) 0.0288(8) Uani 1 1 d .
C17 C 0.00929(15) 0.1343(3) -0.0049(2) 0.0412(10) Uani 1 1 d .
H17A H -0.0312 0.1219 -0.0374 0.062 Uiso 1 1 calc R
H17B H 0.0204 0.1747 0.0428 0.062 Uiso 1 1 calc R
H17C H 0.0298 0.0739 0.0150 0.062 Uiso 1 1 calc R
C18 C -0.00891(18) 0.2791(3) -0.0873(3) 0.0553(13) Uani 1 1 d .
H18A H -0.0493 0.2669 -0.1170 0.083 Uiso 1 1 calc R
H18B H -0.0021 0.3119 -0.1244 0.083 Uiso 1 1 calc R
H18C H 0.0042 0.3190 -0.0386 0.083 Uiso 1 1 calc R
C19 C 0.00252(19) 0.1219(4) -0.1358(3) 0.0584(13) Uani 1 1 d .
H19A H 0.0241 0.0625 -0.1180 0.088 Uiso 1 1 calc R
H19B H 0.0079 0.1559 -0.1739 0.088 Uiso 1 1 calc R
H19C H -0.0375 0.1074 -0.1642 0.088 Uiso 1 1 calc R
C20 C 0.12424(15) 0.2384(3) -0.0637(2) 0.0286(7) Uani 1 1 d .
C21 C 0.18311(19) 0.2805(4) -0.0074(3) 0.0509(12) Uani 1 1 d .
H21A H 0.1959 0.3010 -0.0413 0.076 Uiso 1 1 calc R
H21B H 0.2089 0.2323 0.0326 0.076 Uiso 1 1 calc R
H21C H 0.1824 0.3354 0.0225 0.076 Uiso 1 1 calc R
C22 C 0.0863(2) 0.3138(4) -0.1282(3) 0.0604(14) Uani 1 1 d .
H22A H 0.0860 0.3708 -0.0999 0.091 Uiso 1 1 calc R
H22B H 0.0480 0.2888 -0.1652 0.091 Uiso 1 1 calc R
H22C H 0.1005 0.3303 -0.1610 0.091 Uiso 1 1 calc R
C23 C 0.1274(2) 0.1503(3) -0.1066(3) 0.0493(12) Uani 1 1 d .
H23A H 0.1411 0.1689 -0.1397 0.074 Uiso 1 1 calc R
H23B H 0.0899 0.1220 -0.1431 0.074 Uiso 1 1 calc R
H23C H 0.1532 0.1038 -0.0645 0.074 Uiso 1 1 calc R
C24 C 0.14625(13) 0.4968(2) 0.08005(19) 0.0212(6) Uani 1 1 d .
C25 C 0.11789(16) 0.5890(2) 0.0391(2) 0.0330(8) Uani 1 1 d .
H25A H 0.0777 0.5840 0.0147 0.049 Uiso 1 1 calc R
H25B H 0.1230 0.6033 -0.0046 0.049 Uiso 1 1 calc R
H25C H 0.1345 0.6401 0.0806 0.049 Uiso 1 1 calc R
C26 C 0.20810(14) 0.4907(3) 0.1231(3) 0.0354(8) Uani 1 1 d .
H26A H 0.2271 0.5313 0.1727 0.053 Uiso 1 1 calc R
H26B H 0.2175 0.5121 0.0854 0.053 Uiso 1 1 calc R
H26C H 0.2204 0.4247 0.1397 0.053 Uiso 1 1 calc R
B1 B 0.28119(17) 0.2192(3) 0.2182(3) 0.0321(9) Uani 1 1 d .
F1 F 0.23066(8) 0.27123(17) 0.18540(13) 0.0367(5) Uani 1 1 d .
F2 F 0.27630(14) 0.13582(19) 0.2443(3) 0.0840(11) Uani 1 1 d .
F3A F 0.32335(14) 0.2625(3) 0.2988(3) 0.065(2) Uani 0.734(11) 1 d P
F3B F 0.3222(5) 0.2721(8) 0.2458(10) 0.058(4) Uiso 0.266(11) 1 d P
F4A F 0.3023(3) 0.2393(9) 0.1774(5) 0.082(4) Uani 0.596(15) 1 d P
F4B F 0.2745(5) 0.1670(9) 0.1462(5) 0.059(4) Uani 0.404(15) 1 d P
B2 B 0.08975(18) 0.1644(3) 0.4316(3) 0.0318(9) Uani 1 1 d .
F21 F 0.04170(16) 0.2149(3) 0.3855(2) 0.0920(12) Uani 1 1 d .
F22 F 0.10515(12) 0.1482(3) 0.51051(18) 0.0821(12) Uani 1 1 d .
F23 F 0.13063(15) 0.2220(3) 0.43955(19) 0.0902(13) Uani 1 1 d .
F24 F 0.0883(2) 0.0847(2) 0.3924(3) 0.1118(14) Uani 1 1 d .

loop_
_atom_site_aniso_label
_atom_site_aniso_U_11
_atom_site_aniso_U_22
_atom_site_aniso_U_33
_atom_site_aniso_U_23
_atom_site_aniso_U_13
_atom_site_aniso_U_12
Rh1 0.01536(12) 0.01540(13) 0.01606(12) 0.00057(9) 0.00936(10) -0.00007(9)
P1 0.0152(3) 0.0178(4) 0.0171(4) -0.0010(3) 0.0097(3) -0.0014(3)
P2 0.0198(4) 0.0184(4) 0.0160(4) 0.0003(3) 0.0106(3) -0.0001(3)
O1 0.0212(11) 0.0188(11) 0.0205(11) 0.0013(9) 0.0108(9) 0.0002(9)
N1 0.0172(12) 0.0143(12) 0.0183(12) 0.0015(10) 0.0109(10) -0.0001(10)
C1 0.0232(15) 0.0234(16) 0.0213(15) -0.0014(13) 0.0153(13) -0.0050(12)
C2 0.0180(14) 0.0227(16) 0.0185(14) -0.0034(12) 0.0096(12) -0.0076(12)
C3 0.0276(16) 0.0239(16) 0.0208(15) -0.0020(13) 0.0147(14) -0.0037(13)
C4 0.0237(16) 0.0213(16) 0.0268(17) 0.0035(13) 0.0136(14) -0.0025(13)
C5 0.0214(15) 0.0193(15) 0.0258(16) -0.0002(13) 0.0145(13) 0.0016(12)
C6 0.0146(13) 0.0282(17) 0.0169(14) -0.0029(13) 0.0098(12) -0.0045(12)
C7 0.0252(15) 0.0189(15) 0.0232(15) 0.0008(12) 0.0159(14) 0.0033(12)
C8 0.0162(14) 0.0231(16) 0.0234(15) -0.0017(13) 0.0101(13) 0.0021(12)
C9 0.0266(16) 0.0197(16) 0.0346(18) -0.0006(14) 0.0197(15) 0.0048(13)
C10 0.0228(16) 0.0332(19) 0.0318(18) -0.0045(15) 0.0174(15) 0.0002(14)
C11 0.0167(15) 0.0324(19) 0.0266(17) -0.0003(15) 0.0082(13) 0.0042(13)
C12 0.0151(14) 0.0231(16) 0.0161(14) -0.0011(12) 0.0070(12) -0.0005(11)
C13 0.0231(16) 0.0257(18) 0.0226(16) 0.0054(14) 0.0107(14) 0.0041(13)
C14 0.0193(15) 0.0306(18) 0.0293(17) 0.0003(15) 0.0132(14) -0.0026(13)
C15 0.0239(16) 0.037(2) 0.0203(15) -0.0042(15) 0.0106(14) -0.0031(15)
C16 0.0216(16) 0.035(2) 0.0231(17) 0.0004(14) 0.0090(14) 0.0006(14)
C17 0.0224(17) 0.058(3) 0.037(2) 0.0050(19) 0.0139(16) -0.0096(17)
C18 0.030(2) 0.054(3) 0.064(3) 0.018(2) 0.018(2) 0.0148(19)
C19 0.040(2) 0.085(4) 0.042(2) -0.030(3) 0.019(2) -0.024(2)
C20 0.0391(19) 0.0301(18) 0.0255(17) -0.0009(15) 0.0239(16) -0.0027(15)
C21 0.054(3) 0.073(3) 0.049(3) -0.020(2) 0.044(2) -0.026(2)
C22 0.078(4) 0.060(3) 0.063(3) 0.037(3) 0.053(3) 0.023(3)
C23 0.079(3) 0.044(3) 0.052(3) -0.017(2) 0.054(3) -0.016(2)
C24 0.0273(16) 0.0193(15) 0.0180(15) -0.0002(12) 0.0137(13) -0.0013(13)
C25 0.041(2) 0.0192(17) 0.0300(18) 0.0047(14) 0.0157(17) -0.0003(15)
C26 0.0275(18) 0.0276(19) 0.047(2) 0.0022(17) 0.0192(17) -0.0037(15)
B1 0.0221(18) 0.038(2) 0.037(2) 0.0123(19) 0.0174(18) 0.0061(17)
F1 0.0257(10) 0.0534(14) 0.0327(11) 0.0146(10) 0.0179(9) 0.0155(10)
F2 0.098(2) 0.0355(15) 0.156(3) 0.0223(19) 0.094(3) 0.0194(16)
F3A 0.033(2) 0.060(3) 0.061(3) -0.011(2) 0.0044(18) -0.0008(17)
F4A 0.031(3) 0.180(10) 0.047(4) 0.049(6) 0.030(3) 0.035(5)
F4B 0.046(6) 0.101(8) 0.031(4) 0.012(4) 0.023(4) 0.052(6)
B2 0.035(2) 0.030(2) 0.034(2) 0.0064(18) 0.0224(19) 0.0006(18)
F21 0.091(3) 0.111(3) 0.055(2) 0.0332(18) 0.0317(19) 0.064(2)
F22 0.0613(18) 0.148(3) 0.0556(17) 0.059(2) 0.0447(16) 0.038(2)
F23 0.090(2) 0.138(3) 0.0461(17) -0.0122(18) 0.0413(18) -0.064(2)
F24 0.166(4) 0.0458(19) 0.139(4) -0.018(2) 0.098(3) 0.002(2)

loop_
_atom_type_symbol
_atom_type_description
_atom_type_scat_dispersion_real
_atom_type_scat_dispersion_imag
_atom_type_scat_source
C C 0.0033 0.0016 'International Tables Vol C Tables 4.2.6.8 and 6.1.1.4'
H H 0.0000 0.0000 'International Tables Vol C Tables 4.2.6.8 and 6.1.1.4'
B B 0.0013 0.0007 'International Tables Vol C Tables 4.2.6.8 and 6.1.1.4'
N N 0.0061 0.0033 'International Tables Vol C Tables 4.2.6.8 and 6.1.1.4'
O O 0.0106 0.0060 'International Tables Vol C Tables 4.2.6.8 and 6.1.1.4'
F F 0.0171 0.0103 'International Tables Vol C Tables 4.2.6.8 and 6.1.1.4'
P P 0.1023 0.0942 'International Tables Vol C Tables 4.2.6.8 and 6.1.1.4'
Rh Rh -1.1178 0.9187 'International Tables Vol C Tables 4.2.6.8 and 6.1.1.4'

loop_
_geom_angle_atom_site_label_1
_geom_angle_atom_site_label_2
_geom_angle_atom_site_label_3
_geom_angle
N1 Rh1 O1 173.71(9)
N1 Rh1 P2 81.88(7)
O1 Rh1 P2 97.51(6)
N1 Rh1 P1 82.81(7)
O1 Rh1 P1 96.62(6)
P2 Rh1 P1 161.78(3)
C1 P1 C8 103.76(14)
C1 P1 C12 105.75(14)
C8 P1 C12 113.63(14)
C1 P1 Rh1 95.90(10)
C8 P1 Rh1 114.10(11)
C12 P1 Rh1 120.07(10)
C7 P2 C16 107.20(16)
C7 P2 C20 105.19(15)
C16 P2 C20 111.63(16)
C7 P2 Rh1 96.09(11)
C16 P2 Rh1 109.73(12)
C20 P2 Rh1 124.44(12)
C24 O1 Rh1 139.6(2)
C6 N1 C2 119.5(3)
C6 N1 Rh1 119.79(19)
C2 N1 Rh1 120.7(2)
C2 C1 P1 110.1(2)
C2 C1 H1A 109.6
P1 C1 H1A 109.6
C2 C1 H1B 109.6
P1 C1 H1B 109.6
H1A C1 H1B 108.1
N1 C2 C3 120.9(3)
N1 C2 C1 117.8(3)
C3 C2 C1 121.3(3)
C4 C3 C2 119.8(3)
C4 C3 H3 120.1
C2 C3 H3 120.1
C5 C4 C3 119.1(3)
C5 C4 H4 120.5
C3 C4 H4 120.5
C4 C5 C6 119.7(3)
C4 C5 H5 120.1
C6 C5 H5 120.1
N1 C6 C5 120.6(3)
N1 C6 C7 119.0(3)
C5 C6 C7 120.3(3)
C6 C7 P2 110.0(2)
C6 C7 H7A 109.7
P2 C7 H7A 109.7
C6 C7 H7B 109.7
P2 C7 H7B 109.7
H7A C7 H7B 108.2
C9 C8 C10 109.5(3)
C9 C8 C11 109.0(3)
C10 C8 C11 108.8(3)
C9 C8 P1 109.7(2)
C10 C8 P1 112.9(2)
C11 C8 P1 106.8(2)
C8 C9 H9A 109.5
C8 C9 H9B 109.5
H9A C9 H9B 109.5
C8 C9 H9C 109.5
H9A C9 H9C 109.5
H9B C9 H9C 109.5
C8 C10 H10A 109.5
C8 C10 H10B 109.5
H10A C10 H10B 109.5
C8 C10 H10C 109.5
H10A C10 H10C 109.5
H10B C10 H10C 109.5
C8 C11 H11A 109.5
C8 C11 H11B 109.5
H11A C11 H11B 109.5
C8 C11 H11C 109.5
H11A C11 H11C 109.5
H11B C11 H11C 109.5
C15 C12 C14 109.7(3)
C15 C12 C13 108.3(3)
C14 C12 C13 108.7(3)
C15 C12 P1 114.6(2)
C14 C12 P1 108.8(2)
C13 C12 P1 106.5(2)
C12 C13 H13A 109.5
C12 C13 H13B 109.5
H13A C13 H13B 109.5
C12 C13 H13C 109.5
H13A C13 H13C 109.5
H13B C13 H13C 109.5
C12 C14 H14A 109.5
C12 C14 H14B 109.5
H14A C14 H14B 109.5
C12 C14 H14C 109.5
H14A C14 H14C 109.5
H14B C14 H14C 109.5
C12 C15 H15A 109.5
C12 C15 H15B 109.5
H15A C15 H15B 109.5
C12 C15 H15C 109.5
H15A C15 H15C 109.5
H15B C15 H15C 109.5
C17 C16 C18 107.7(3)
C17 C16 C19 108.5(3)
C18 C16 C19 109.5(4)
C17 C16 P2 109.1(2)
C18 C16 P2 109.1(3)
C19 C16 P2 112.9(3)
C16 C17 H17A 109.5
C16 C17 H17B 109.5
H17A C17 H17B 109.5
C16 C17 H17C 109.5
H17A C17 H17C 109.5
H17B C17 H17C 109.5
C16 C18 H18A 109.5
C16 C18 H18B 109.5
H18A C18 H18B 109.5
C16 C18 H18C 109.5
H18A C18 H18C 109.5
H18B C18 H18C 109.5
C16 C19 H19A 109.5
C16 C19 H19B 109.5
H19A C19 H19B 109.5
C16 C19 H19C 109.5
H19A C19 H19C 109.5
H19B C19 H19C 109.5
C21 C20 C22 107.7(4)
C21 C20 C23 108.1(3)
C22 C20 C23 110.3(4)
C21 C20 P2 107.1(2)
C22 C20 P2 110.9(3)
C23 C20 P2 112.6(3)
C20 C21 H21A 109.5
C20 C21 H21B 109.5
H21A C21 H21B 109.5
C20 C21 H21C 109.5
H21A C21 H21C 109.5
H21B C21 H21C 109.5
C20 C22 H22A 109.5
C20 C22 H22B 109.5
H22A C22 H22B 109.5
C20 C22 H22C 109.5
H22A C22 H22C 109.5
H22B C22 H22C 109.5
C20 C23 H23A 109.5
C20 C23 H23B 109.5
H23A C23 H23B 109.5
C20 C23 H23C 109.5
H23A C23 H23C 109.5
H23B C23 H23C 109.5
O1 C24 C26 123.4(3)
O1 C24 C25 118.9(3)
C26 C24 C25 117.8(3)
C24 C25 H25A 109.5
C24 C25 H25B 109.5
H25A C25 H25B 109.5
C24 C25 H25C 109.5
H25A C25 H25C 109.5
H25B C25 H25C 109.5
C24 C26 H26A 109.5
C24 C26 H26B 109.5
H26A C26 H26B 109.5
C24 C26 H26C 109.5
H26A C26 H26C 109.5
H26B C26 H26C 109.5
F3B B1 F4A 56.9(9)
F3B B1 F2 131.2(8)
F4A B1 F2 129.2(7)
F3B B1 F1 112.1(6)
F4A B1 F1 110.4(4)
F2 B1 F1 108.3(3)
F3B B1 F3A 44.2(7)
F4A B1 F3A 100.5(6)
F2 B1 F3A 99.1(4)
F1 B1 F3A 106.1(3)
F3B B1 F4B 105.5(10)
F4A B1 F4B 50.7(4)
F2 B1 F4B 87.3(6)
F1 B1 F4B 106.8(4)
F3A B1 F4B 142.4(6)
F3B F3A B1 56.2(7)
F3A F3B F4A 142.2(13)
F3A F3B B1 79.6(9)
F4A F3B B1 64.3(8)
F3B F4A F4B 129.0(8)
F3B F4A B1 58.9(7)
F4B F4A B1 73.6(5)
F4A F4B B1 55.7(4)
F24 B2 F21 112.1(4)
F24 B2 F22 113.4(4)
F21 B2 F22 112.3(4)
F24 B2 F23 106.8(4)
F21 B2 F23 105.2(4)
F22 B2 F23 106.3(4)

loop_
_geom_bond_atom_site_label_1
_geom_bond_atom_site_label_2
_geom_bond_distance
Rh1 N1 2.047(2)
Rh1 O1 2.088(2)
Rh1 P2 2.3513(10)
Rh1 P1 2.3632(9)
P1 C1 1.839(3)
P1 C8 1.867(3)
P1 C12 1.876(3)
P2 C7 1.836(3)
P2 C16 1.876(4)
P2 C20 1.881(3)
O1 C24 1.235(4)
N1 C6 1.349(4)
N1 C2 1.360(4)
C1 C2 1.498(4)
C1 H1A 0.9900
C1 H1B 0.9900
C2 C3 1.386(4)
C3 C4 1.377(5)
C3 H3 0.9500
C4 C5 1.376(5)
C4 H4 0.9500
C5 C6 1.400(5)
C5 H5 0.9500
C6 C7 1.498(4)
C7 H7A 0.9900
C7 H7B 0.9900
C8 C9 1.536(5)
C8 C10 1.540(5)
C8 C11 1.542(4)
C9 H9A 0.9800
C9 H9B 0.9800
C9 H9C 0.9800
C10 H10A 0.9800
C10 H10B 0.9800
C10 H10C 0.9800
C11 H11A 0.9800
C11 H11B 0.9800
C11 H11C 0.9800
C12 C15 1.537(4)
C12 C14 1.537(4)
C12 C13 1.548(5)
C13 H13A 0.9800
C13 H13B 0.9800
C13 H13C 0.9800
C14 H14A 0.9800
C14 H14B 0.9800
C14 H14C 0.9800
C15 H15A 0.9800
C15 H15B 0.9800
C15 H15C 0.9800
C16 C17 1.521(5)
C16 C18 1.530(5)
C16 C19 1.540(5)
C17 H17A 0.9800
C17 H17B 0.9800
C17 H17C 0.9800
C18 H18A 0.9800
C18 H18B 0.9800
C18 H18C 0.9800
C19 H19A 0.9800
C19 H19B 0.9800
C19 H19C 0.9800
C20 C21 1.524(6)
C20 C22 1.528(6)
C20 C23 1.534(5)
C21 H21A 0.9800
C21 H21B 0.9800
C21 H21C 0.9800
C22 H22A 0.9800
C22 H22B 0.9800
C22 H22C 0.9800
C23 H23A 0.9800
C23 H23B 0.9800
C23 H23C 0.9800
C24 C26 1.487(5)
C24 C25 1.497(5)
C25 H25A 0.9800
C25 H25B 0.9800
C25 H25C 0.9800
C26 H26A 0.9800
C26 H26B 0.9800
C26 H26C 0.9800
B1 F3B 1.236(12)
B1 F4A 1.301(6)
B1 F2 1.321(5)
B1 F1 1.422(4)
B1 F3A 1.463(6)
B1 F4B 1.510(9)
F3A F3B 1.038(14)
F3B F4A 1.209(18)
F4A F4B 1.220(10)
B2 F24 1.348(6)
B2 F21 1.349(5)
B2 F22 1.368(5)
B2 F23 1.375(5)

loop_
_geom_torsion_atom_site_label_1
_geom_torsion_atom_site_label_2
_geom_torsion_atom_site_label_3
_geom_torsion_atom_site_label_4
_geom_torsion
N1 Rh1 P1 C1 -24.70(13)
O1 Rh1 P1 C1 148.98(12)
P2 Rh1 P1 C1 8.31(15)
N1 Rh1 P1 C8 -132.65(13)
O1 Rh1 P1 C8 41.03(13)
P2 Rh1 P1 C8 -99.64(14)
N1 Rh1 P1 C12 87.33(14)
O1 Rh1 P1 C12 -98.99(13)
P2 Rh1 P1 C12 120.34(14)
N1 Rh1 P2 C7 -28.46(12)
O1 Rh1 P2 C7 157.86(12)
P1 Rh1 P2 C7 -61.56(14)
N1 Rh1 P2 C16 82.28(14)
O1 Rh1 P2 C16 -91.39(14)
P1 Rh1 P2 C16 49.19(16)
N1 Rh1 P2 C20 -141.58(16)
O1 Rh1 P2 C20 44.74(16)
P1 Rh1 P2 C20 -174.68(16)
N1 Rh1 O1 C24 173.0(7)
P2 Rh1 O1 C24 -103.0(3)
P1 Rh1 O1 C24 88.5(3)
O1 Rh1 N1 C6 108.9(8)
P2 Rh1 N1 C6 24.0(2)
P1 Rh1 N1 C6 -165.9(2)
O1 Rh1 N1 C2 -71.2(9)
P2 Rh1 N1 C2 -156.1(2)
P1 Rh1 N1 C2 14.0(2)
C8 P1 C1 C2 152.3(2)
C12 P1 C1 C2 -87.8(2)
Rh1 P1 C1 C2 35.7(2)
C6 N1 C2 C3 6.5(4)
Rh1 N1 C2 C3 -173.4(2)
C6 N1 C2 C1 -172.3(3)
Rh1 N1 C2 C1 7.8(4)
P1 C1 C2 N1 -32.4(3)
P1 C1 C2 C3 148.9(3)
N1 C2 C3 C4 -3.2(5)
C1 C2 C3 C4 175.6(3)
C2 C3 C4 C5 -1.3(5)
C3 C4 C5 C6 2.4(5)
C2 N1 C6 C5 -5.4(4)
Rh1 N1 C6 C5 174.6(2)
C2 N1 C6 C7 174.1(3)
Rh1 N1 C6 C7 -6.0(3)
C4 C5 C6 N1 0.9(4)
C4 C5 C6 C7 -178.5(3)
N1 C6 C7 P2 -23.0(3)
C5 C6 C7 P2 156.4(2)
C16 P2 C7 C6 -78.6(2)
C20 P2 C7 C6 162.4(2)
Rh1 P2 C7 C6 34.2(2)
C1 P1 C8 C9 170.0(2)
C12 P1 C8 C9 55.6(3)
Rh1 P1 C8 C9 -87.0(2)
C1 P1 C8 C10 47.5(3)
C12 P1 C8 C10 -66.8(3)
Rh1 P1 C8 C10 150.56(19)
C1 P1 C8 C11 -72.0(2)
C12 P1 C8 C11 173.6(2)
Rh1 P1 C8 C11 31.0(2)
C1 P1 C12 C15 -74.4(3)
C8 P1 C12 C15 38.7(3)
Rh1 P1 C12 C15 178.9(2)
C1 P1 C12 C14 162.4(2)
C8 P1 C12 C14 -84.5(2)
Rh1 P1 C12 C14 55.7(2)
C1 P1 C12 C13 45.3(2)
C8 P1 C12 C13 158.5(2)
Rh1 P1 C12 C13 -61.4(2)
C7 P2 C16 C17 49.0(3)
C20 P2 C16 C17 163.7(3)
Rh1 P2 C16 C17 -54.2(3)
C7 P2 C16 C18 166.4(3)
C20 P2 C16 C18 -78.9(3)
Rh1 P2 C16 C18 63.2(3)
C7 P2 C16 C19 -71.7(3)
C20 P2 C16 C19 43.0(4)
Rh1 P2 C16 C19 -174.9(3)
C7 P2 C20 C21 -77.8(3)
C16 P2 C20 C21 166.2(3)
Rh1 P2 C20 C21 30.8(3)
C7 P2 C20 C22 165.0(3)
C16 P2 C20 C22 49.0(4)
Rh1 P2 C20 C22 -86.4(3)
C7 P2 C20 C23 40.9(3)
C16 P2 C20 C23 -75.1(3)
Rh1 P2 C20 C23 149.5(3)
Rh1 O1 C24 C26 4.9(5)
Rh1 O1 C24 C25 -174.0(2)
F4A B1 F3A F3B 9.5(9)
F2 B1 F3A F3B 142.4(9)
F1 B1 F3A F3B -105.4(8)
F4B B1 F3A F3B 44.9(12)
B1 F3A F3B F4A -16.6(15)
F4A B1 F3B F3A -168.8(10)
F2 B1 F3B F3A -53.3(11)
F1 B1 F3B F3A 90.6(8)
F4B B1 F3B F3A -153.5(6)
F2 B1 F3B F4A 115.5(9)
F1 B1 F3B F4A -100.6(7)
F3A B1 F3B F4A 168.8(10)
F4B B1 F3B F4A 15.3(7)
F3A F3B F4A F4B -6(3)
B1 F3B F4A F4B -24.0(10)
F3A F3B F4A B1 18.1(16)
F2 B1 F4A F3B -118.9(9)
F1 B1 F4A F3B 103.8(7)
F3A B1 F4A F3B -7.9(8)
F4B B1 F4A F3B -160.8(9)
F3B B1 F4A F4B 160.8(9)
F2 B1 F4A F4B 41.9(6)
F1 B1 F4A F4B -95.5(6)
F3A B1 F4A F4B 152.9(5)
F3B F4A F4B B1 21.2(9)
F3B B1 F4B F4A -16.6(8)
F2 B1 F4B F4A -148.8(5)
F1 B1 F4B F4A 102.9(5)
F3A B1 F4B F4A -47.3(9)
